data_8105785
loop_
_publ_author_name
'Said, A. Musa'
'Warad, Ismail'
'Alzahrani, O. Seraj'
'Zarrouk, Abdelkader'
'Lentz, Dieter'

_publ_section_title
;
 Crystal structure of
 4,4-dimethyl-2-(trifluoromethyl)-4,5-dihydro-1H-imidazole, C6H9F3N2
;
_journal_issue 3
_journal_name_full 'Zeitschrift f\"ur Kristallographie - New Crystal Structures'
_journal_page_first 579
_journal_page_last 580
_journal_paper_doi 10.1515/ncrs-2018-0582
_journal_volume 234
_journal_year 2019
_chemical_formula_sum 'C6 H9 F3 N2 O0'
_chemical_formula_weight 166.15
_space_group_crystal_system monoclinic
_space_group_IT_number 14
_space_group_name_Hall '-P 2yn'
_space_group_name_H-M_alt 'P 1 21/n 1'
_atom_sites_solution_hydrogens mixed
_cell_angle_alpha 90
_cell_angle_beta 105.903(3)
_cell_angle_gamma 90
_cell_formula_units_Z 8
_cell_length_a 10.6224(9)
_cell_length_b 11.8639(9)
_cell_length_c 13.3139(11)
_cell_measurement_reflns_used 9985
_cell_measurement_temperature 102(2)
_cell_measurement_theta_max 27.5
_cell_measurement_theta_min 2.87
_cell_volume 1613.6(2)
_computing_cell_refinement 'Bruker SAINT'
_computing_data_collection 'Bruker APEX3'
_computing_data_reduction 'Bruker SAINT'
_computing_structure_refinement 'SHELXL-2017/1 (Sheldrick, 2017)'
_computing_structure_solution 'SHELXT 2014/5 (Sheldrick, 2014)'
_diffrn_ambient_temperature 102(2)
_diffrn_measured_fraction_theta_full 0.999
_diffrn_measured_fraction_theta_max 0.995
_diffrn_measurement_device_type 'Bruker D8 Venture Photon'
_diffrn_measurement_method '\f and \w scans'
_diffrn_radiation_type MoK\a
_diffrn_radiation_wavelength 0.71073
_diffrn_reflns_av_R_equivalents 0.0292
_diffrn_reflns_av_unetI/netI 0.0186
_diffrn_reflns_Laue_measured_fraction_full 0.999
_diffrn_reflns_Laue_measured_fraction_max 0.995
_diffrn_reflns_limit_h_max 13
_diffrn_reflns_limit_h_min -13
_diffrn_reflns_limit_k_max 12
_diffrn_reflns_limit_k_min -15
_diffrn_reflns_limit_l_max 17
_diffrn_reflns_limit_l_min -17
_diffrn_reflns_number 25043
_diffrn_reflns_point_group_measured_fraction_full 0.999
_diffrn_reflns_point_group_measured_fraction_max 0.995
_diffrn_reflns_theta_full 25.242
_diffrn_reflns_theta_max 27.577
_diffrn_reflns_theta_min 2.183
_diffrn_source 'Incoatec Microfocus Source'
_exptl_absorpt_coefficient_mu 0.133
_exptl_absorpt_correction_T_max 0.80
_exptl_absorpt_correction_T_min 0.76
_exptl_absorpt_correction_type multi-scan
_exptl_absorpt_process_details 'SADABS-2016/2 (Bruker AXS)'
_exptl_crystal_colour colourless
_exptl_crystal_density_diffrn 1.368
_exptl_crystal_description block
_exptl_crystal_F_000 688
_exptl_crystal_size_max 0.400
_exptl_crystal_size_mid 0.200
_exptl_crystal_size_min 0.180
_refine_diff_density_max 0.816
_refine_diff_density_min -0.840
_refine_diff_density_rms 0.066
_refine_ls_extinction_coef .
_refine_ls_extinction_method none
_refine_ls_goodness_of_fit_ref 1.030
_refine_ls_hydrogen_treatment mixed
_refine_ls_matrix_type full
_refine_ls_number_parameters 211
_refine_ls_number_reflns 3722
_refine_ls_number_restraints 0
_refine_ls_restrained_S_all 1.030
_refine_ls_R_factor_all 0.0729
_refine_ls_R_factor_gt 0.0618
_refine_ls_shift/su_max 0.001
_refine_ls_shift/su_mean 0.000
_refine_ls_structure_factor_coef Fsqd
_refine_ls_weighting_details 'w=1/[\s^2^(Fo^2^)+(0.0694P)^2^+2.1236P] where P=(Fo^2^+2Fc^2^)/3'
_refine_ls_weighting_scheme calc
_refine_ls_wR_factor_gt 0.1531
_refine_ls_wR_factor_ref 0.1629
_reflns_Friedel_coverage 0.000
_reflns_Friedel_fraction_full .
_reflns_Friedel_fraction_max .
_reflns_number_gt 3126
_reflns_number_total 3722
_reflns_threshold_expression 'I > 2\s(I)'
_cod_data_source_file suppl_ncrs-2018-0582_suppl.cif
_cod_data_source_block 1
_cod_original_sg_symbol_H-M 'P 21/n'
_cod_database_code 8105785
_shelx_space_group_comment
;
The symmetry employed for this shelxl refinement is uniquely defined
by the following loop, which should always be used as a source of
symmetry information in preference to the above space-group names.
They are only intended as comments.
;
_shelx_estimated_absorpt_t_min 0.949
_shelx_estimated_absorpt_t_max 0.976

loop_
_space_group_symop_operation_xyz
'x, y, z'
'-x+1/2, y+1/2, -z+1/2'
'-x, -y, -z'
'x-1/2, -y-1/2, z-1/2'

loop_
_atom_site_label
_atom_site_type_symbol
_atom_site_fract_x
_atom_site_fract_y
_atom_site_fract_z
_atom_site_U_iso_or_equiv
_atom_site_adp_type
_atom_site_occupancy
_atom_site_site_symmetry_order
_atom_site_calc_flag
_atom_site_refinement_flags_posn
_atom_site_refinement_flags_adp
_atom_site_refinement_flags_occupancy
_atom_site_disorder_assembly
_atom_site_disorder_group
C1 C 0.6367(2) 0.27964(17) 0.58791(15) 0.0254(4) Uani 1 1 d . . . . .
C2 C 0.73966(18) 0.44033(16) 0.63748(15) 0.0220(4) Uani 1 1 d . . . . .
C3 C 0.6742(2) 0.40100(18) 0.72269(16) 0.0281(4) Uani 1 1 d . . . . .
H3A H 0.739069 0.395447 0.791899 0.034 Uiso 1 1 calc R U . . .
H3B H 0.603163 0.452885 0.727600 0.034 Uiso 1 1 calc R U . . .
C4 C 0.5809(3) 0.1758(2) 0.52623(18) 0.0413(6) Uani 1 1 d . . . . .
C5 C 0.6921(2) 0.55617(19) 0.59481(18) 0.0333(5) Uani 1 1 d . . . . .
H5A H 0.729385 0.574908 0.537231 0.050 Uiso 1 1 calc R U . . .
H5B H 0.719890 0.612439 0.650379 0.050 Uiso 1 1 calc R U . . .
H5C H 0.596356 0.555871 0.569313 0.050 Uiso 1 1 calc R U . . .
C6 C 0.8882(2) 0.4379(2) 0.67844(19) 0.0346(5) Uani 1 1 d . . . . .
H6A H 0.916767 0.361909 0.703466 0.052 Uiso 1 1 calc R U . . .
H6B H 0.916464 0.491723 0.736064 0.052 Uiso 1 1 calc R U . . .
H6C H 0.927006 0.458485 0.622156 0.052 Uiso 1 1 calc R U . . .
C7 C 0.40653(17) 0.18527(15) 0.85401(14) 0.0181(4) Uani 1 1 d . . . . .
C8 C 0.22696(18) 0.08125(16) 0.77486(14) 0.0214(4) Uani 1 1 d . . . . .
C9 C 0.31326(19) 0.11170(18) 0.70118(15) 0.0241(4) Uani 1 1 d . . . . .
H9A H 0.349257 0.042471 0.678059 0.029 Uiso 1 1 calc R U . . .
H9B H 0.260652 0.152188 0.638705 0.029 Uiso 1 1 calc R U . . .
C10 C 0.49772(19) 0.25035(17) 0.94148(14) 0.0232(4) Uani 1 1 d . . . . .
C11 C 0.0969(2) 0.1437(2) 0.74606(18) 0.0326(5) Uani 1 1 d . . . . .
H11A H 0.052868 0.132647 0.801053 0.049 Uiso 1 1 calc R U . . .
H11B H 0.041604 0.114349 0.679815 0.049 Uiso 1 1 calc R U . . .
C12 C 0.2065(2) -0.04492(18) 0.78123(18) 0.0350(5) Uani 1 1 d . . . . .
H12A H 0.291734 -0.082610 0.804080 0.053 Uiso 1 1 calc R U . . .
H12B H 0.158469 -0.073403 0.712299 0.053 Uiso 1 1 calc R U . . .
H12C H 0.156267 -0.060202 0.831429 0.053 Uiso 1 1 calc R U . . .
F1 F 0.6175(4) 0.08556(15) 0.57764(17) 0.1328(15) Uani 1 1 d . . . . .
F2 F 0.4514(2) 0.1738(2) 0.5063(2) 0.1104(11) Uani 1 1 d . . . . .
F3 F 0.6078(2) 0.16886(14) 0.43734(13) 0.0660(6) Uani 1 1 d . . . . .
F4 F 0.58725(15) 0.30726(13) 0.90982(10) 0.0436(4) Uani 1 1 d . . . . .
F5 F 0.56104(13) 0.18335(11) 1.01875(10) 0.0353(3) Uani 1 1 d . . . . .
F6 F 0.43133(14) 0.32464(12) 0.98252(11) 0.0413(4) Uani 1 1 d . . . . .
N1 N 0.69927(17) 0.35430(14) 0.55252(13) 0.0246(4) Uani 1 1 d . . . . .
H1N H 0.567(3) 0.259(3) 0.706(2) 0.051(9) Uiso 1 1 d . . . . .
N2 N 0.6232(2) 0.29123(17) 0.68486(15) 0.0371(5) Uani 1 1 d . . . . .
H2N H 0.283(3) 0.137(2) 0.928(2) 0.036(7) Uiso 1 1 d . . . . .
N3 N 0.31069(16) 0.12340(15) 0.87538(13) 0.0252(4) Uani 1 1 d . . . . .
H3N H 0.112590 0.224286 0.738743 0.049 Uiso 1 1 calc R U . . .
N4 N 0.42054(16) 0.18443(13) 0.76162(12) 0.0207(3) Uani 1 1 d . . . . .

loop_
_atom_site_aniso_label
_atom_site_aniso_U_11
_atom_site_aniso_U_22
_atom_site_aniso_U_33
_atom_site_aniso_U_23
_atom_site_aniso_U_13
_atom_site_aniso_U_12
F5 0.0336(7) 0.0394(7) 0.0259(6) 0.0054(5) -0.0038(5) -0.0020(6)
F4 0.0508(8) 0.0551(9) 0.0273(7) -0.0075(6) 0.0146(6) -0.0347(7)
F6 0.0452(8) 0.0419(8) 0.0335(7) -0.0202(6) 0.0049(6) 0.0069(6)
F3 0.1179(16) 0.0520(10) 0.0456(9) -0.0280(8) 0.0520(10) -0.0451(10)
N4 0.0236(8) 0.0215(8) 0.0181(7) -0.0007(6) 0.0075(6) -0.0008(6)
N3 0.0253(8) 0.0340(9) 0.0186(8) -0.0061(7) 0.0099(7) -0.0080(7)
N1 0.0294(8) 0.0238(8) 0.0248(8) -0.0046(6) 0.0145(7) -0.0070(7)
N2 0.0525(12) 0.0379(11) 0.0296(10) -0.0114(8) 0.0262(9) -0.0239(9)
C7 0.0197(8) 0.0174(8) 0.0177(8) 0.0003(6) 0.0061(7) 0.0014(6)
C10 0.0270(9) 0.0253(9) 0.0181(8) -0.0001(7) 0.0076(7) -0.0032(7)
C1 0.0315(10) 0.0238(9) 0.0240(9) -0.0034(8) 0.0130(8) -0.0061(8)
C2 0.0219(9) 0.0234(9) 0.0241(9) -0.0042(7) 0.0119(7) -0.0041(7)
C8 0.0205(9) 0.0236(9) 0.0196(9) -0.0005(7) 0.0045(7) -0.0007(7)
F2 0.0811(15) 0.133(2) 0.132(2) -0.0930(19) 0.0540(15) -0.0727(16)
F1 0.299(4) 0.0236(9) 0.0516(12) -0.0032(8) 0.0073(18) -0.0322(15)
C9 0.0230(9) 0.0299(10) 0.0195(9) -0.0043(7) 0.0063(7) -0.0012(8)
C3 0.0310(10) 0.0301(10) 0.0281(10) -0.0079(8) 0.0166(8) -0.0086(8)
C6 0.0234(10) 0.0399(12) 0.0430(13) -0.0087(10) 0.0132(9) -0.0031(9)
C11 0.0247(10) 0.0379(12) 0.0375(12) 0.0132(9) 0.0124(9) 0.0057(9)
C5 0.0375(12) 0.0268(11) 0.0372(12) -0.0011(9) 0.0132(10) 0.0011(9)
C12 0.0470(13) 0.0241(10) 0.0313(11) 0.0017(8) 0.0060(10) -0.0019(9)
C4 0.0686(17) 0.0332(12) 0.0299(11) -0.0090(9) 0.0268(12) -0.0261(11)

loop_
_atom_type_symbol
_atom_type_description
_atom_type_scat_dispersion_real
_atom_type_scat_dispersion_imag
_atom_type_scat_source
C C 0.0033 0.0016 'International Tables Vol C Tables 4.2.6.8 and 6.1.1.4'
H H 0.0000 0.0000 'International Tables Vol C Tables 4.2.6.8 and 6.1.1.4'
F F 0.0171 0.0103 'International Tables Vol C Tables 4.2.6.8 and 6.1.1.4'
N N 0.0061 0.0033 'International Tables Vol C Tables 4.2.6.8 and 6.1.1.4'
O O 0.0106 0.0060 'International Tables Vol C Tables 4.2.6.8 and 6.1.1.4'

loop_
_geom_angle_atom_site_label_1
_geom_angle_atom_site_label_2
_geom_angle_atom_site_label_3
_geom_angle
_geom_angle_site_symmetry_1
_geom_angle_site_symmetry_3
C7 N4 C9 104.62(15) . .
C7 N3 C8 107.19(15) . .
C7 N3 H2N 121.4(19) . .
C8 N3 H2N 123.9(19) . .
C1 N1 C2 105.40(16) . .
C1 N2 C3 107.33(17) . .
C1 N2 H1N 124(2) . .
C3 N2 H1N 123(2) . .
N4 C7 N3 119.51(17) . .
N4 C7 C10 121.84(16) . .
N3 C7 C10 118.61(16) . .
F4 C10 F5 107.22(17) . .
F4 C10 F6 107.41(17) . .
F5 C10 F6 106.87(16) . .
F4 C10 C7 112.36(15) . .
F5 C10 C7 111.95(16) . .
F6 C10 C7 110.76(16) . .
N1 C1 N2 119.23(18) . .
N1 C1 C4 122.28(18) . .
N2 C1 C4 118.46(18) . .
N1 C2 C5 109.71(16) . .
N1 C2 C6 108.20(16) . .
C5 C2 C6 110.91(18) . .
N1 C2 C3 104.70(15) . .
C5 C2 C3 112.00(17) . .
C6 C2 C3 111.07(17) . .
N3 C8 C12 110.06(16) . .
N3 C8 C11 110.09(17) . .
C12 C8 C11 111.14(18) . .
N3 C8 C9 100.37(14) . .
C12 C8 C9 112.43(17) . .
C11 C8 C9 112.26(16) . .
N4 C9 C8 106.94(14) . .
N4 C9 H9A 110.3 . .
C8 C9 H9A 110.3 . .
N4 C9 H9B 110.3 . .
C8 C9 H9B 110.3 . .
H9A C9 H9B 108.6 . .
N2 C3 C2 102.47(15) . .
N2 C3 H3A 111.3 . .
C2 C3 H3A 111.3 . .
N2 C3 H3B 111.3 . .
C2 C3 H3B 111.3 . .
H3A C3 H3B 109.2 . .
C2 C6 H6A 109.5 . .
C2 C6 H6B 109.5 . .
H6A C6 H6B 109.5 . .
C2 C6 H6C 109.5 . .
H6A C6 H6C 109.5 . .
H6B C6 H6C 109.5 . .
C8 C11 H11A 109.5 . .
C8 C11 H11B 109.5 . .
H11A C11 H11B 109.5 . .
C8 C11 H3N 109.5 . .
H11A C11 H3N 109.5 . .
H11B C11 H3N 109.5 . .
C2 C5 H5A 109.5 . .
C2 C5 H5B 109.5 . .
H5A C5 H5B 109.5 . .
C2 C5 H5C 109.5 . .
H5A C5 H5C 109.5 . .
H5B C5 H5C 109.5 . .
C8 C12 H12A 109.5 . .
C8 C12 H12B 109.5 . .
H12A C12 H12B 109.5 . .
C8 C12 H12C 109.5 . .
H12A C12 H12C 109.5 . .
H12B C12 H12C 109.5 . .
F1 C4 F3 109.1(3) . .
F1 C4 F2 103.9(3) . .
F3 C4 F2 107.0(2) . .
F1 C4 C1 112.2(2) . .
F3 C4 C1 113.40(18) . .
F2 C4 C1 110.8(2) . .

loop_
_geom_bond_atom_site_label_1
_geom_bond_atom_site_label_2
_geom_bond_distance
_geom_bond_site_symmetry_2
F5 C10 1.328(2) .
F4 C10 1.326(2) .
F6 C10 1.336(2) .
F3 C4 1.294(3) .
N4 C7 1.279(2) .
N4 C9 1.479(2) .
N3 C7 1.347(2) .
N3 C8 1.476(2) .
N3 H2N 0.85(3) .
N1 C1 1.273(3) .
N1 C2 1.496(2) .
N2 C1 1.344(3) .
N2 C3 1.447(3) .
N2 H1N 0.82(3) .
C7 C10 1.507(3) .
C1 C4 1.509(3) .
C2 C5 1.520(3) .
C2 C6 1.522(3) .
C2 C3 1.556(3) .
C8 C12 1.518(3) .
C8 C11 1.521(3) .
C8 C9 1.558(3) .
F2 C4 1.327(4) .
F1 C4 1.273(3) .
C9 H9A 0.9900 .
C9 H9B 0.9900 .
C3 H3A 0.9900 .
C3 H3B 0.9900 .
C6 H6A 0.9800 .
C6 H6B 0.9800 .
C6 H6C 0.9800 .
C11 H11A 0.9800 .
C11 H11B 0.9800 .
C11 H3N 0.9800 .
C5 H5A 0.9800 .
C5 H5B 0.9800 .
C5 H5C 0.9800 .
C12 H12A 0.9800 .
C12 H12B 0.9800 .
C12 H12C 0.9800 .
